data_4107503
loop_
_publ_author_name
'Shinji Kanegawa'
'Satoru Karasawa'
'Masataka Maeyama'
'Motohiro Nakano'
'Noboru Koga'

_publ_contact_author_address
;Graduate School of Pharmaceutical Sciences
 Kyushu University
 3-1-1 Maidashi, Higashi-ku, Fukuoka
 Japan
;
_publ_contact_author_email koga@fc.phar.kyushu-u.ac.jp
_publ_contact_author_fax +81-642-6590
_publ_contact_author_name 'Noboru Koga'
_publ_contact_author_phone +81-642-6590
_publ_section_title
;
 Crystal Design of Monometallic Single-Molecule Magnets Consisting of
 Cobalt-Aminoxyl Heterospins
;
_journal_name_full 'Journal of the American Chemical Society'
_journal_page_first 3079
_journal_page_last 3094
_journal_paper_doi 10.1021/ja0767579
_journal_volume 130
_journal_year 2008
_chemical_formula_moiety 'C102 H152 Co N10 O6 S2 '
_chemical_formula_sum 'C102 H152 Co N10 O6 S2'
_chemical_formula_weight 1737.44
_space_group_IT_number 2
_symmetry_cell_setting triclinic
_symmetry_Int_Tables_number 2
_symmetry_space_group_name_Hall '-P 1'
_symmetry_space_group_name_H-M 'P -1'
_audit_creation_date 2006-10-14
_audit_creation_method 'by CrystalStructure 3.7.0'
_cell_angle_alpha 75.475(2)
_cell_angle_beta 83.843(2)
_cell_angle_gamma 83.886(2)
_cell_formula_units_Z 1
_cell_length_a 10.1796(8)
_cell_length_b 12.5417(9)
_cell_length_c 20.2773(15)
_cell_measurement_reflns_used 11975
_cell_measurement_temperature 123.1
_cell_measurement_theta_max 27.4
_cell_measurement_theta_min 3.0
_cell_volume 2483.1(3)
_computing_cell_refinement PROCESS-AUTO
_computing_data_collection PROCESS-AUTO
_computing_data_reduction CrystalStructure
_computing_publication_material 'CrystalStructure 3.7.0'
_computing_structure_refinement CRYSTALS
_computing_structure_solution SIR97
_diffrn_detector_area_resol_mean 10.00
_diffrn_measured_fraction_theta_full 0.991
_diffrn_measured_fraction_theta_max 0.991
_diffrn_measurement_device_type 'Rigaku RAXIS-RAPID'
_diffrn_measurement_method \w
_diffrn_radiation_type 'Mo K\a'
_diffrn_radiation_wavelength 0.71075
_diffrn_reflns_av_R_equivalents 0.099
_diffrn_reflns_limit_h_max 13
_diffrn_reflns_limit_h_min -13
_diffrn_reflns_limit_k_max 16
_diffrn_reflns_limit_k_min -15
_diffrn_reflns_limit_l_max 26
_diffrn_reflns_limit_l_min -26
_diffrn_reflns_number 24516
_diffrn_reflns_theta_full 27.46
_diffrn_reflns_theta_max 27.46
_exptl_absorpt_coefficient_mu 0.271
_exptl_absorpt_correction_type none
_exptl_crystal_colour unknown
_exptl_crystal_density_diffrn 1.162
_exptl_crystal_description unknown
_exptl_crystal_F_000 941.00
_exptl_crystal_size_max 0.60
_exptl_crystal_size_mid 0.20
_exptl_crystal_size_min 0.10
_refine_diff_density_max 2.14
_refine_diff_density_min -0.76
_refine_ls_extinction_method none
_refine_ls_goodness_of_fit_ref 0.955
_refine_ls_hydrogen_treatment refall
_refine_ls_number_parameters 623
_refine_ls_number_reflns 4080
_refine_ls_R_factor_gt 0.0863
_refine_ls_shift/su_max 0.0000
_refine_ls_structure_factor_coef Fsqd
_refine_ls_weighting_details 'w = 1/[0.0134Fo^2^ + 1.0000\s(Fo^2^)]/(4Fo^2^)'
_refine_ls_weighting_scheme calc
_refine_ls_wR_factor_ref 0.2415
_reflns_number_gt 4080
_reflns_number_total 11266
_reflns_threshold_expression F^2^>2.0\s(F^2^)
_cod_data_source_file ja0767579-file005.cif
_cod_data_source_block '_TBBNOPyCoSCN'
_cod_original_formula_sum 'C102 H152 Co N10 O6 S2 '
_cod_database_code 4107503

loop_
_symmetry_equiv_pos_site_id
_symmetry_equiv_pos_as_xyz
1 +X,+Y,+Z
2 -X,-Y,-Z

loop_
_atom_site_label
_atom_site_type_symbol
_atom_site_fract_x
_atom_site_fract_y
_atom_site_fract_z
_atom_site_U_iso_or_equiv
_atom_site_adp_type
_atom_site_occupancy
_atom_site_symmetry_multiplicity
_atom_site_calc_flag
_atom_site_refinement_flags
Co(1) Co 1.0000 1.0000 0.5000 0.0219(4) Uani 1.00 2 d S
S(1) S 1.4562(2) 0.8544(2) 0.45824(12) 0.0378(7) Uani 1.00 1 d .
O(1) O 0.7928(5) 1.0228(4) 0.1727(3) 0.0305(17) Uani 1.00 1 d .
O(2) O 0.9710(6) 0.4790(4) 0.7294(3) 0.0312(17) Uani 1.00 1 d .
O(3) O 1.5264(7) 1.1587(5) 0.2879(3) 0.043(2) Uani 1.00 1 d .
N(1) N 0.9689(6) 0.9960(5) 0.3954(3) 0.0192(17) Uani 1.00 1 d .
N(2) N 0.9039(7) 1.0420(5) 0.1889(3) 0.0241(19) Uani 1.00 1 d .
N(3) N 0.9598(6) 0.8261(5) 0.5487(3) 0.0209(18) Uani 1.00 1 d .
N(4) N 0.8819(6) 0.5260(5) 0.6900(3) 0.0232(19) Uani 1.00 1 d .
N(5) N 1.2022(7) 0.9542(5) 0.4842(3) 0.0239(19) Uani 1.00 1 d .
C(1) C 1.0652(8) 1.0265(7) 0.3449(4) 0.027(2) Uani 1.00 1 d .
C(2) C 1.0493(8) 1.0434(6) 0.2774(4) 0.025(2) Uani 1.00 1 d .
C(3) C 0.9281(8) 1.0253(6) 0.2578(4) 0.024(2) Uani 1.00 1 d .
C(4) C 0.8289(8) 0.9911(6) 0.3086(4) 0.023(2) Uani 1.00 1 d .
C(5) C 0.8547(8) 0.9775(5) 0.3766(3) 0.021(2) Uani 1.00 1 d .
C(6) C 1.0072(8) 1.0827(6) 0.1355(4) 0.023(2) Uani 1.00 1 d .
C(7) C 1.0012(8) 1.1992(6) 0.1050(4) 0.024(2) Uani 1.00 1 d .
C(8) C 1.1099(8) 1.2335(6) 0.0591(4) 0.026(2) Uani 1.00 1 d .
C(9) C 1.2148(8) 1.1626(7) 0.0417(4) 0.025(2) Uani 1.00 1 d .
C(10) C 1.2062(8) 1.0515(6) 0.0704(4) 0.022(2) Uani 1.00 1 d .
C(11) C 1.1029(8) 1.0064(6) 0.1158(4) 0.024(2) Uani 1.00 1 d .
C(12) C 0.8878(8) 1.2834(6) 0.1182(4) 0.028(2) Uani 1.00 1 d .
C(13) C 0.7691(9) 1.2677(8) 0.0800(4) 0.036(2) Uani 1.00 1 d .
C(14) C 0.8400(10) 1.2738(7) 0.1945(4) 0.038(2) Uani 1.00 1 d .
C(15) C 0.9270(10) 1.4022(7) 0.0890(5) 0.044(3) Uani 1.00 1 d .
C(16) C 1.3339(8) 1.2028(6) -0.0097(4) 0.028(2) Uani 1.00 1 d .
C(17) C 1.3322(10) 1.1552(7) -0.0729(4) 0.038(2) Uani 1.00 1 d .
C(18) C 1.4627(8) 1.1629(8) 0.0250(5) 0.041(2) Uani 1.00 1 d .
C(19) C 1.3246(10) 1.3286(7) -0.0349(5) 0.043(2) Uani 1.00 1 d .
C(20) C 1.1115(9) 0.8781(6) 0.1384(4) 0.028(2) Uani 1.00 1 d .
C(21) C 1.0000(9) 0.8246(7) 0.1885(5) 0.036(2) Uani 1.00 1 d .
C(22) C 1.2433(9) 0.8323(7) 0.1707(5) 0.037(2) Uani 1.00 1 d .
C(23) C 1.1068(11) 0.8383(7) 0.0723(5) 0.045(3) Uani 1.00 1 d .
C(24) C 0.8413(8) 0.7844(6) 0.5551(4) 0.024(2) Uani 1.00 1 d .
C(25) C 0.8084(8) 0.6876(6) 0.6007(4) 0.022(2) Uani 1.00 1 d .
C(26) C 0.9050(8) 0.6254(6) 0.6411(4) 0.026(2) Uani 1.00 1 d .
C(27) C 1.0308(8) 0.6646(6) 0.6345(4) 0.023(2) Uani 1.00 1 d .
C(28) C 1.0537(9) 0.7637(6) 0.5873(4) 0.027(2) Uani 1.00 1 d .
C(29) C 0.7533(8) 0.4792(6) 0.6988(4) 0.025(2) Uani 1.00 1 d .
C(30) C 0.7322(8) 0.4144(6) 0.6544(4) 0.021(2) Uani 1.00 1 d .
C(31) C 0.6061(9) 0.3764(6) 0.6607(4) 0.029(2) Uani 1.00 1 d .
C(32) C 0.5069(8) 0.3996(6) 0.7086(4) 0.023(2) Uani 1.00 1 d .
C(33) C 0.5365(8) 0.4582(6) 0.7543(4) 0.021(2) Uani 1.00 1 d .
C(34) C 0.6597(8) 0.5007(6) 0.7515(4) 0.020(2) Uani 1.00 1 d .
C(35) C 0.8295(8) 0.3740(6) 0.5993(4) 0.024(2) Uani 1.00 1 d .
C(36) C 0.8341(10) 0.2477(6) 0.6163(4) 0.032(2) Uani 1.00 1 d .
C(37) C 0.9735(8) 0.4020(8) 0.5946(5) 0.037(2) Uani 1.00 1 d .
C(38) C 0.7748(10) 0.4235(7) 0.5283(4) 0.040(2) Uani 1.00 1 d .
C(39) C 0.3708(8) 0.3615(7) 0.7105(4) 0.027(2) Uani 1.00 1 d .
C(40) C 0.3779(10) 0.2346(7) 0.7237(5) 0.042(3) Uani 1.00 1 d .
C(41) C 0.2715(9) 0.3956(8) 0.7639(5) 0.039(2) Uani 1.00 1 d .
C(42) C 0.3186(10) 0.4134(10) 0.6386(5) 0.056(3) Uani 1.00 1 d .
C(43) C 0.6886(8) 0.5585(6) 0.8075(4) 0.024(2) Uani 1.00 1 d .
C(44) C 0.7573(10) 0.4724(7) 0.8627(4) 0.035(2) Uani 1.00 1 d .
C(45) C 0.7649(9) 0.6612(7) 0.7814(4) 0.033(2) Uani 1.00 1 d .
C(46) C 0.5530(9) 0.6018(7) 0.8410(4) 0.033(2) Uani 1.00 1 d .
C(47) C 1.3099(8) 0.9128(6) 0.4731(4) 0.023(2) Uani 1.00 1 d .
C(48) C 1.4532(10) 1.0620(8) 0.2126(5) 0.048(3) Uani 1.00 1 d .
C(49) C 1.4567(9) 1.0691(7) 0.2851(5) 0.039(2) Uani 1.00 1 d .
C(50) C 1.5339(10) 1.1682(8) 0.3553(4) 0.041(2) Uani 1.00 1 d .
C(51) C 1.6023(10) 1.2707(7) 0.3512(5) 0.044(3) Uani 1.00 1 d .
H(1) H 1.1488 1.0378 0.3578 0.033 Uiso 1.00 1 c R
H(2) H 1.1194 1.0662 0.2436 0.029 Uiso 1.00 1 c R
H(3) H 0.7454 0.9774 0.2969 0.028 Uiso 1.00 1 c R
H(4) H 0.7865 0.9538 0.4114 0.025 Uiso 1.00 1 c R
H(5) H 1.1116 1.3104 0.0386 0.032 Uiso 1.00 1 c R
H(6) H 1.2762 1.0021 0.0579 0.026 Uiso 1.00 1 c R
H(7) H 0.7708 1.1928 0.0776 0.043 Uiso 1.00 1 c R
H(8) H 0.7752 1.3141 0.0351 0.043 Uiso 1.00 1 c R
H(9) H 0.6884 1.2874 0.1040 0.043 Uiso 1.00 1 c R
H(10) H 0.9127 1.2475 0.2216 0.046 Uiso 1.00 1 c R
H(11) H 0.8057 1.3445 0.2004 0.046 Uiso 1.00 1 c R
H(12) H 0.7727 1.2238 0.2082 0.046 Uiso 1.00 1 c R
H(13) H 0.8500 1.4489 0.0752 0.051 Uiso 1.00 1 c R
H(14) H 0.9637 1.4263 0.1234 0.051 Uiso 1.00 1 c R
H(15) H 0.9904 1.4052 0.0507 0.051 Uiso 1.00 1 c R
H(16) H 1.2435 1.1456 -0.0791 0.043 Uiso 1.00 1 c R
H(17) H 1.3828 1.0857 -0.0655 0.043 Uiso 1.00 1 c R
H(18) H 1.3695 1.2041 -0.1126 0.043 Uiso 1.00 1 c R
H(19) H 1.4848 1.2168 0.0467 0.048 Uiso 1.00 1 c R
H(20) H 1.4527 1.0950 0.0580 0.048 Uiso 1.00 1 c R
H(21) H 1.5314 1.1526 -0.0090 0.048 Uiso 1.00 1 c R
H(22) H 1.4113 1.3529 -0.0453 0.049 Uiso 1.00 1 c R
H(23) H 1.2775 1.3508 -0.0748 0.049 Uiso 1.00 1 c R
H(24) H 1.2793 1.3603 -0.0001 0.049 Uiso 1.00 1 c R
H(25) H 0.9219 0.8737 0.1838 0.042 Uiso 1.00 1 c R
H(26) H 1.0252 0.8108 0.2338 0.042 Uiso 1.00 1 c R
H(27) H 0.9836 0.7570 0.1790 0.042 Uiso 1.00 1 c R
H(28) H 1.2311 0.7643 0.2034 0.044 Uiso 1.00 1 c R
H(29) H 1.2691 0.8844 0.1926 0.044 Uiso 1.00 1 c R
H(30) H 1.3103 0.8207 0.1362 0.044 Uiso 1.00 1 c R
H(31) H 1.0167 0.8321 0.0666 0.053 Uiso 1.00 1 c R
H(32) H 1.1555 0.7685 0.0754 0.053 Uiso 1.00 1 c R
H(33) H 1.1431 0.8909 0.0342 0.053 Uiso 1.00 1 c R
H(34) H 0.7748 0.8262 0.5276 0.031 Uiso 1.00 1 c R
H(35) H 0.7233 0.6615 0.6032 0.027 Uiso 1.00 1 c R
H(36) H 1.0990 0.6248 0.6615 0.026 Uiso 1.00 1 c R
H(37) H 1.1392 0.7903 0.5817 0.034 Uiso 1.00 1 c R
H(38) H 0.5866 0.3342 0.6306 0.034 Uiso 1.00 1 c R
H(39) H 0.4706 0.4703 0.7891 0.025 Uiso 1.00 1 c R
H(40) H 0.8508 0.2236 0.5751 0.041 Uiso 1.00 1 c R
H(41) H 0.7521 0.2236 0.6390 0.041 Uiso 1.00 1 c R
H(42) H 0.9034 0.2176 0.6451 0.041 Uiso 1.00 1 c R
H(43) H 1.0300 0.3468 0.5785 0.050 Uiso 1.00 1 c R
H(44) H 0.9841 0.4719 0.5637 0.050 Uiso 1.00 1 c R
H(45) H 0.9960 0.4041 0.6385 0.050 Uiso 1.00 1 c R
H(46) H 0.7254 0.4922 0.5282 0.048 Uiso 1.00 1 c R
H(47) H 0.8462 0.4344 0.4937 0.048 Uiso 1.00 1 c R
H(48) H 0.7188 0.3734 0.5196 0.048 Uiso 1.00 1 c R
H(49) H 0.2974 0.2077 0.7468 0.053 Uiso 1.00 1 c R
H(50) H 0.3932 0.2139 0.6814 0.053 Uiso 1.00 1 c R
H(51) H 0.4491 0.2039 0.7511 0.053 Uiso 1.00 1 c R
H(52) H 0.2732 0.3399 0.8054 0.047 Uiso 1.00 1 c R
H(53) H 0.1851 0.4061 0.7486 0.047 Uiso 1.00 1 c R
H(54) H 0.2946 0.4628 0.7713 0.047 Uiso 1.00 1 c R
H(55) H 0.2718 0.4831 0.6385 0.070 Uiso 1.00 1 c R
H(56) H 0.2610 0.3656 0.6288 0.070 Uiso 1.00 1 c R
H(57) H 0.3915 0.4229 0.6048 0.070 Uiso 1.00 1 c R
H(58) H 0.6942 0.4355 0.8963 0.043 Uiso 1.00 1 c R
H(59) H 0.8126 0.5086 0.8835 0.043 Uiso 1.00 1 c R
H(60) H 0.8100 0.4200 0.8424 0.043 Uiso 1.00 1 c R
H(61) H 0.5275 0.6751 0.8168 0.040 Uiso 1.00 1 c R
H(62) H 0.5644 0.6011 0.8870 0.040 Uiso 1.00 1 c R
H(63) H 0.4860 0.5550 0.8402 0.040 Uiso 1.00 1 c R
H(64) H 0.8567 0.6389 0.7842 0.042 Uiso 1.00 1 c R
H(65) H 0.7387 0.7123 0.8089 0.042 Uiso 1.00 1 c R
H(66) H 0.7488 0.6953 0.7353 0.042 Uiso 1.00 1 c R
H(67) H 1.3790 1.1062 0.1929 0.059 Uiso 1.00 1 c R
H(68) H 1.4478 0.9874 0.2113 0.059 Uiso 1.00 1 c R
H(69) H 1.5325 1.0880 0.1876 0.059 Uiso 1.00 1 c R
H(70) H 1.4966 1.0021 0.3112 0.047 Uiso 1.00 1 c R
H(71) H 1.3683 1.0812 0.3037 0.047 Uiso 1.00 1 c R
H(72) H 1.4471 1.1743 0.3773 0.047 Uiso 1.00 1 c R
H(73) H 1.5831 1.1052 0.3804 0.047 Uiso 1.00 1 c R
H(74) H 1.5709 1.3020 0.3886 0.053 Uiso 1.00 1 c R
H(75) H 1.6952 1.2524 0.3518 0.053 Uiso 1.00 1 c R
H(76) H 1.5841 1.3226 0.3096 0.053 Uiso 1.00 1 c R

loop_
_atom_site_aniso_label
_atom_site_aniso_U_11
_atom_site_aniso_U_22
_atom_site_aniso_U_33
_atom_site_aniso_U_12
_atom_site_aniso_U_13
_atom_site_aniso_U_23
Co(1) 0.0243(10) 0.0210(8) 0.0213(8) -0.0037(6) -0.0008(7) -0.0067(7)
S(1) 0.0285(14) 0.0436(14) 0.0416(14) 0.0044(11) -0.0030(11) -0.0140(11)
O(1) 0.018(3) 0.037(3) 0.038(3) -0.007(2) -0.010(2) -0.006(2)
O(2) 0.026(3) 0.030(3) 0.035(3) 0.002(2) -0.002(2) -0.005(2)
O(3) 0.042(4) 0.043(3) 0.045(4) -0.011(3) -0.008(3) -0.006(3)
N(1) 0.022(3) 0.021(3) 0.017(3) -0.002(2) -0.001(2) -0.009(2)
N(2) 0.025(4) 0.028(3) 0.022(3) 0.000(3) -0.003(3) -0.013(3)
N(3) 0.026(4) 0.021(3) 0.019(3) -0.000(2) 0.002(3) -0.014(2)
N(4) 0.018(4) 0.030(3) 0.023(3) -0.002(3) -0.008(3) -0.007(3)
N(5) 0.027(4) 0.018(3) 0.022(3) -0.005(2) 0.001(3) 0.004(2)
C(1) 0.016(4) 0.040(5) 0.026(4) 0.004(3) -0.007(3) -0.012(4)
C(2) 0.026(5) 0.026(4) 0.020(4) 0.002(3) 0.001(3) -0.003(3)
C(3) 0.012(4) 0.027(4) 0.033(4) 0.003(3) -0.004(3) -0.008(3)
C(4) 0.028(5) 0.018(3) 0.025(4) -0.000(3) 0.006(3) -0.013(3)
C(5) 0.036(5) 0.014(3) 0.013(3) 0.004(3) 0.001(3) -0.006(3)
C(6) 0.016(4) 0.023(4) 0.031(4) -0.000(3) 0.000(3) -0.011(3)
C(7) 0.027(5) 0.021(4) 0.025(4) -0.002(3) -0.003(3) -0.007(3)
C(8) 0.026(5) 0.023(4) 0.031(4) 0.002(3) -0.006(3) -0.008(3)
C(9) 0.020(4) 0.036(4) 0.025(4) -0.004(3) -0.009(3) -0.013(3)
C(10) 0.019(4) 0.025(4) 0.022(4) 0.008(3) 0.002(3) -0.012(3)
C(11) 0.021(4) 0.026(4) 0.026(4) -0.009(3) -0.009(3) -0.006(3)
C(12) 0.030(5) 0.018(4) 0.031(4) 0.004(3) -0.006(4) 0.001(3)
C(13) 0.028(5) 0.047(5) 0.034(5) 0.015(4) -0.006(4) -0.017(4)
C(14) 0.039(6) 0.035(5) 0.040(5) 0.009(4) -0.003(4) -0.016(4)
C(15) 0.050(6) 0.021(4) 0.058(6) 0.004(4) 0.014(5) -0.013(4)
C(16) 0.024(4) 0.023(4) 0.031(4) 0.004(3) 0.001(3) -0.000(3)
C(17) 0.049(6) 0.036(5) 0.022(4) -0.005(4) 0.004(4) 0.001(4)
C(18) 0.012(4) 0.058(6) 0.049(6) -0.011(4) 0.004(4) -0.008(5)
C(19) 0.046(6) 0.027(4) 0.050(6) -0.010(4) 0.020(5) -0.004(4)
C(20) 0.035(5) 0.018(4) 0.033(4) 0.002(3) -0.006(4) -0.011(3)
C(21) 0.031(5) 0.023(4) 0.051(6) 0.001(3) 0.006(4) -0.008(4)
C(22) 0.040(6) 0.028(4) 0.043(5) -0.004(4) -0.004(4) -0.008(4)
C(23) 0.056(7) 0.034(5) 0.042(5) 0.005(4) 0.005(5) -0.012(4)
C(24) 0.026(5) 0.027(4) 0.027(4) -0.003(3) -0.001(3) -0.021(3)
C(25) 0.019(4) 0.017(3) 0.030(4) 0.000(3) -0.003(3) -0.010(3)
C(26) 0.022(4) 0.022(4) 0.030(4) -0.004(3) 0.006(3) -0.003(3)
C(27) 0.030(5) 0.014(3) 0.020(3) -0.004(3) -0.002(3) 0.003(3)
C(28) 0.027(5) 0.026(4) 0.032(4) -0.004(3) -0.007(4) -0.013(3)
C(29) 0.021(4) 0.025(4) 0.020(4) 0.005(3) -0.000(3) 0.006(3)
C(30) 0.021(4) 0.017(3) 0.024(4) -0.001(3) 0.003(3) -0.005(3)
C(31) 0.045(6) 0.015(3) 0.026(4) -0.008(3) 0.003(4) -0.005(3)
C(32) 0.020(4) 0.024(4) 0.024(4) -0.005(3) -0.005(3) -0.004(3)
C(33) 0.017(4) 0.026(4) 0.020(4) 0.002(3) 0.003(3) -0.011(3)
C(34) 0.021(4) 0.018(3) 0.022(4) 0.005(3) -0.005(3) -0.008(3)
C(35) 0.014(4) 0.024(4) 0.034(4) 0.005(3) 0.007(3) -0.012(3)
C(36) 0.046(6) 0.025(4) 0.031(5) 0.004(4) 0.002(4) -0.021(3)
C(37) 0.021(4) 0.047(5) 0.057(6) -0.009(4) 0.022(4) -0.046(5)
C(38) 0.044(6) 0.038(5) 0.038(5) 0.005(4) 0.007(4) -0.015(4)
C(39) 0.024(4) 0.036(4) 0.021(4) -0.009(3) -0.006(3) -0.001(3)
C(40) 0.037(6) 0.035(5) 0.060(6) -0.010(4) 0.010(5) -0.028(5)
C(41) 0.037(6) 0.038(5) 0.042(5) -0.010(4) 0.002(4) -0.008(4)
C(42) 0.031(6) 0.089(9) 0.055(7) -0.016(5) -0.022(5) -0.018(6)
C(43) 0.025(4) 0.027(4) 0.023(4) 0.001(3) 0.001(3) -0.012(3)
C(44) 0.042(6) 0.038(5) 0.028(4) -0.005(4) -0.008(4) -0.008(4)
C(45) 0.040(6) 0.026(4) 0.038(5) -0.003(4) -0.003(4) -0.015(4)
C(46) 0.037(5) 0.034(4) 0.028(4) 0.003(4) -0.001(4) -0.013(4)
C(47) 0.024(5) 0.020(3) 0.025(4) -0.008(3) -0.015(3) 0.003(3)
C(48) 0.038(6) 0.045(6) 0.064(7) -0.007(4) -0.011(5) -0.016(5)
C(49) 0.019(5) 0.038(5) 0.061(6) 0.009(4) -0.003(4) -0.017(5)
C(50) 0.042(6) 0.044(5) 0.030(5) -0.003(4) -0.002(4) 0.001(4)
C(51) 0.050(7) 0.040(5) 0.043(5) 0.011(4) 0.001(5) -0.021(4)

loop_
_atom_type_symbol
_atom_type_description
_atom_type_scat_dispersion_real
_atom_type_scat_dispersion_imag
_atom_type_scat_source
C C 0.003 0.002
;
International Tables for Crystallography
(1992, Vol. C, Tables 4.2.6.8 and 6.1.1.4)
;
H H 0.000 0.000
;
International Tables for Crystallography
(1992, Vol. C, Table 6.1.1.4)
;
O O 0.011 0.006
;
International Tables for Crystallography
(1992, Vol. C, Tables 4.2.6.8 and 6.1.1.4)
;
N N 0.006 0.003
;
International Tables for Crystallography
(1992, Vol. C, Tables 4.2.6.8 and 6.1.1.4)
;
S S 0.125 0.123
;
International Tables for Crystallography
(1992, Vol. C, Tables 4.2.6.8 and 6.1.1.4)
;
Co Co 0.349 0.972
;
International Tables for Crystallography
(1992, Vol. C, Tables 4.2.6.8 and 6.1.1.4)
;

loop_
_geom_angle_atom_site_label_1
_geom_angle_atom_site_label_2
_geom_angle_atom_site_label_3
_geom_angle
_geom_angle_site_symmetry_1
_geom_angle_site_symmetry_3
N(1) Co(1) N(1) 180.0(3) . 77602
N(1) Co(1) N(3) 96.8(2) . .
N(1) Co(1) N(3) 83.2(2) . 77602
N(1) Co(1) N(5) 91.0(2) . .
N(1) Co(1) N(5) 89.0(2) . 77602
N(1) Co(1) N(3) 83.2(2) 77602 .
N(1) Co(1) N(3) 96.8(2) 77602 77602
N(1) Co(1) N(5) 89.0(2) 77602 .
N(1) Co(1) N(5) 91.0(2) 77602 77602
N(3) Co(1) N(3) 0(440) . 77602
N(3) Co(1) N(5) 91.2(2) . .
N(3) Co(1) N(5) 88.8(2) . 77602
N(3) Co(1) N(5) 88.8(2) 77602 .
N(3) Co(1) N(5) 91.2(2) 77602 77602
N(5) Co(1) N(5) 180.0(3) . 77602
C(49) O(3) C(50) 113.0(7) . .
Co(1) N(1) C(1) 119.2(6) . .
Co(1) N(1) C(5) 123.7(5) . .
C(1) N(1) C(5) 116.6(7) . .
O(1) N(2) C(3) 120.7(6) . .
O(1) N(2) C(6) 119.9(6) . .
C(3) N(2) C(6) 119.4(7) . .
Co(1) N(3) C(24) 125.4(5) . .
Co(1) N(3) C(28) 116.6(5) . .
C(24) N(3) C(28) 116.5(6) . .
O(2) N(4) C(26) 119.8(7) . .
O(2) N(4) C(29) 119.3(5) . .
C(26) N(4) C(29) 120.8(6) . .
Co(1) N(5) C(47) 169.0(7) . .
N(1) C(1) C(2) 124.1(8) . .
C(1) C(2) C(3) 119.1(7) . .
N(2) C(3) C(2) 122.3(7) . .
N(2) C(3) C(4) 119.8(7) . .
C(2) C(3) C(4) 118.0(8) . .
C(3) C(4) C(5) 118.5(8) . .
N(1) C(5) C(4) 123.7(7) . .
N(2) C(6) C(7) 117.6(6) . .
N(2) C(6) C(11) 118.4(6) . .
C(7) C(6) C(11) 124.0(7) . .
C(6) C(7) C(8) 114.5(7) . .
C(6) C(7) C(12) 125.4(7) . .
C(8) C(7) C(12) 120.1(6) . .
C(7) C(8) C(9) 124.2(7) . .
C(8) C(9) C(10) 116.5(7) . .
C(8) C(9) C(16) 123.1(7) . .
C(10) C(9) C(16) 120.3(7) . .
C(9) C(10) C(11) 125.1(7) . .
C(6) C(11) C(10) 115.3(7) . .
C(6) C(11) C(20) 129.1(7) . .
C(10) C(11) C(20) 115.7(7) . .
C(7) C(12) C(13) 107.4(7) . .
C(7) C(12) C(14) 115.1(6) . .
C(7) C(12) C(15) 111.0(7) . .
C(13) C(12) C(14) 108.7(7) . .
C(13) C(12) C(15) 107.9(7) . .
C(14) C(12) C(15) 106.6(8) . .
C(9) C(16) C(17) 108.6(7) . .
C(9) C(16) C(18) 109.1(6) . .
C(9) C(16) C(19) 111.8(7) . .
C(17) C(16) C(18) 110.6(7) . .
C(17) C(16) C(19) 107.2(7) . .
C(18) C(16) C(19) 109.6(8) . .
C(11) C(20) C(21) 117.6(7) . .
C(11) C(20) C(22) 110.7(7) . .
C(11) C(20) C(23) 105.8(6) . .
C(21) C(20) C(22) 106.9(6) . .
C(21) C(20) C(23) 105.9(8) . .
C(22) C(20) C(23) 109.7(7) . .
N(3) C(24) C(25) 124.4(7) . .
C(24) C(25) C(26) 118.5(8) . .
N(4) C(26) C(25) 123.4(7) . .
N(4) C(26) C(27) 117.9(7) . .
C(25) C(26) C(27) 118.7(6) . .
C(26) C(27) C(28) 118.4(7) . .
N(3) C(28) C(27) 123.5(8) . .
N(4) C(29) C(30) 117.3(7) . .
N(4) C(29) C(34) 118.6(8) . .
C(30) C(29) C(34) 124.1(7) . .
C(29) C(30) C(31) 116.5(7) . .
C(29) C(30) C(35) 130.0(7) . .
C(31) C(30) C(35) 113.5(7) . .
C(30) C(31) C(32) 122.4(8) . .
C(31) C(32) C(33) 118.4(8) . .
C(31) C(32) C(39) 120.0(8) . .
C(33) C(32) C(39) 121.5(7) . .
C(32) C(33) C(34) 123.2(7) . .
C(29) C(34) C(33) 115.1(8) . .
C(29) C(34) C(43) 124.6(7) . .
C(33) C(34) C(43) 120.1(7) . .
C(30) C(35) C(36) 107.7(6) . .
C(30) C(35) C(37) 116.6(8) . .
C(30) C(35) C(38) 108.4(6) . .
C(36) C(35) C(37) 105.9(6) . .
C(36) C(35) C(38) 109.9(8) . .
C(37) C(35) C(38) 108.2(6) . .
C(32) C(39) C(40) 110.6(7) . .
C(32) C(39) C(41) 114.2(8) . .
C(32) C(39) C(42) 107.1(6) . .
C(40) C(39) C(41) 107.8(7) . .
C(40) C(39) C(42) 108.6(8) . .
C(41) C(39) C(42) 108.3(7) . .
C(34) C(43) C(44) 108.0(7) . .
C(34) C(43) C(45) 115.1(6) . .
C(34) C(43) C(46) 109.0(7) . .
C(44) C(43) C(45) 112.2(7) . .
C(44) C(43) C(46) 108.0(6) . .
C(45) C(43) C(46) 104.3(7) . .
S(1) C(47) N(5) 179.1(8) . .
O(3) C(49) C(48) 110.8(7) . .
O(3) C(50) C(51) 107.8(7) . .
N(1) C(1) H(1) 117.6 . .
C(2) C(1) H(1) 118.3 . .
C(1) C(2) H(2) 121.3 . .
C(3) C(2) H(2) 119.7 . .
C(3) C(4) H(3) 120.1 . .
C(5) C(4) H(3) 121.4 . .
N(1) C(5) H(4) 118.0 . .
C(4) C(5) H(4) 118.3 . .
C(7) C(8) H(5) 117.5 . .
C(9) C(8) H(5) 118.3 . .
C(9) C(10) H(6) 117.2 . .
C(11) C(10) H(6) 117.7 . .
C(12) C(13) H(7) 110.2 . .
C(12) C(13) H(8) 109.1 . .
C(12) C(13) H(9) 109.2 . .
H(7) C(13) H(8) 109.5 . .
H(7) C(13) H(9) 109.5 . .
H(8) C(13) H(9) 109.5 . .
C(12) C(14) H(10) 109.3 . .
C(12) C(14) H(11) 109.2 . .
C(12) C(14) H(12) 109.9 . .
H(10) C(14) H(11) 109.5 . .
H(10) C(14) H(12) 109.5 . .
H(11) C(14) H(12) 109.5 . .
C(12) C(15) H(13) 108.9 . .
C(12) C(15) H(14) 109.2 . .
C(12) C(15) H(15) 110.3 . .
H(13) C(15) H(14) 109.5 . .
H(13) C(15) H(15) 109.5 . .
H(14) C(15) H(15) 109.5 . .
C(16) C(17) H(16) 109.4 . .
C(16) C(17) H(17) 108.8 . .
C(16) C(17) H(18) 110.1 . .
H(16) C(17) H(17) 109.5 . .
H(16) C(17) H(18) 109.5 . .
H(17) C(17) H(18) 109.5 . .
C(16) C(18) H(19) 109.8 . .
C(16) C(18) H(20) 110.1 . .
C(16) C(18) H(21) 108.5 . .
H(19) C(18) H(20) 109.5 . .
H(19) C(18) H(21) 109.5 . .
H(20) C(18) H(21) 109.5 . .
C(16) C(19) H(22) 109.4 . .
C(16) C(19) H(23) 109.9 . .
C(16) C(19) H(24) 109.1 . .
H(22) C(19) H(23) 109.5 . .
H(22) C(19) H(24) 109.5 . .
H(23) C(19) H(24) 109.5 . .
C(20) C(21) H(25) 109.1 . .
C(20) C(21) H(26) 109.2 . .
C(20) C(21) H(27) 110.1 . .
H(25) C(21) H(26) 109.5 . .
H(25) C(21) H(27) 109.5 . .
H(26) C(21) H(27) 109.5 . .
C(20) C(22) H(28) 109.7 . .
C(20) C(22) H(29) 108.7 . .
C(20) C(22) H(30) 110.0 . .
H(28) C(22) H(29) 109.5 . .
H(28) C(22) H(30) 109.5 . .
H(29) C(22) H(30) 109.5 . .
C(20) C(23) H(31) 108.2 . .
C(20) C(23) H(32) 110.7 . .
C(20) C(23) H(33) 109.5 . .
H(31) C(23) H(32) 109.5 . .
H(31) C(23) H(33) 109.5 . .
H(32) C(23) H(33) 109.5 . .
N(3) C(24) H(34) 117.6 . .
C(25) C(24) H(34) 117.9 . .
C(24) C(25) H(35) 121.3 . .
C(26) C(25) H(35) 120.1 . .
C(26) C(27) H(36) 121.1 . .
C(28) C(27) H(36) 120.5 . .
N(3) C(28) H(37) 117.4 . .
C(27) C(28) H(37) 119.2 . .
C(30) C(31) H(38) 119.2 . .
C(32) C(31) H(38) 118.3 . .
C(32) C(33) H(39) 118.8 . .
C(34) C(33) H(39) 118.0 . .
C(35) C(36) H(40) 109.2 . .
C(35) C(36) H(41) 110.1 . .
C(35) C(36) H(42) 109.1 . .
H(40) C(36) H(41) 109.5 . .
H(40) C(36) H(42) 109.5 . .
H(41) C(36) H(42) 109.5 . .
C(35) C(37) H(43) 109.1 . .
C(35) C(37) H(44) 109.7 . .
C(35) C(37) H(45) 109.6 . .
H(43) C(37) H(44) 109.5 . .
H(43) C(37) H(45) 109.5 . .
H(44) C(37) H(45) 109.5 . .
C(35) C(38) H(46) 109.7 . .
C(35) C(38) H(47) 109.9 . .
C(35) C(38) H(48) 108.9 . .
H(46) C(38) H(47) 109.5 . .
H(46) C(38) H(48) 109.5 . .
H(47) C(38) H(48) 109.5 . .
C(39) C(40) H(49) 110.4 . .
C(39) C(40) H(50) 109.5 . .
C(39) C(40) H(51) 108.5 . .
H(49) C(40) H(50) 109.5 . .
H(49) C(40) H(51) 109.5 . .
H(50) C(40) H(51) 109.5 . .
C(39) C(41) H(52) 109.7 . .
C(39) C(41) H(53) 109.9 . .
C(39) C(41) H(54) 108.8 . .
H(52) C(41) H(53) 109.5 . .
H(52) C(41) H(54) 109.5 . .
H(53) C(41) H(54) 109.5 . .
C(39) C(42) H(55) 109.6 . .
C(39) C(42) H(56) 109.4 . .
C(39) C(42) H(57) 109.4 . .
H(55) C(42) H(56) 109.5 . .
H(55) C(42) H(57) 109.5 . .
H(56) C(42) H(57) 109.5 . .
C(43) C(44) H(58) 110.8 . .
C(43) C(44) H(59) 108.5 . .
C(43) C(44) H(60) 109.1 . .
H(58) C(44) H(59) 109.5 . .
H(58) C(44) H(60) 109.5 . .
H(59) C(44) H(60) 109.5 . .
C(43) C(45) H(64) 108.0 . .
C(43) C(45) H(65) 110.0 . .
C(43) C(45) H(66) 110.4 . .
H(64) C(45) H(65) 109.5 . .
H(64) C(45) H(66) 109.5 . .
H(65) C(45) H(66) 109.5 . .
C(43) C(46) H(61) 110.2 . .
C(43) C(46) H(62) 108.4 . .
C(43) C(46) H(63) 109.9 . .
H(61) C(46) H(62) 109.5 . .
H(61) C(46) H(63) 109.5 . .
H(62) C(46) H(63) 109.5 . .
C(49) C(48) H(67) 110.3 . .
C(49) C(48) H(68) 109.8 . .
C(49) C(48) H(69) 108.2 . .
H(67) C(48) H(68) 109.5 . .
H(67) C(48) H(69) 109.5 . .
H(68) C(48) H(69) 109.5 . .
O(3) C(49) H(70) 110.1 . .
O(3) C(49) H(71) 107.9 . .
C(48) C(49) H(70) 110.0 . .
C(48) C(49) H(71) 108.5 . .
H(70) C(49) H(71) 109.5 . .
O(3) C(50) H(72) 109.8 . .
O(3) C(50) H(73) 110.2 . .
C(51) C(50) H(72) 109.8 . .
C(51) C(50) H(73) 109.8 . .
H(72) C(50) H(73) 109.5 . .
C(50) C(51) H(74) 110.4 . .
C(50) C(51) H(75) 109.5 . .
C(50) C(51) H(76) 108.5 . .
H(74) C(51) H(75) 109.5 . .
H(74) C(51) H(76) 109.5 . .
H(75) C(51) H(76) 109.5 . .

loop_
_geom_bond_atom_site_label_1
_geom_bond_atom_site_label_2
_geom_bond_distance
_geom_bond_site_symmetry_2
Co(1) N(1) 2.192(6) .
Co(1) N(1) 2.192(6) 77602
Co(1) N(3) 2.219(6) .
Co(1) N(3) 2.219(6) 77602
Co(1) N(5) 2.090(7) .
Co(1) N(5) 2.090(7) 77602
S(1) C(47) 1.621(8) .
O(1) N(2) 1.274(9) .
O(2) N(4) 1.271(9) .
O(3) C(49) 1.408(13) .
O(3) C(50) 1.411(12) .
N(1) C(1) 1.350(10) .
N(1) C(5) 1.322(11) .
N(2) C(3) 1.404(11) .
N(2) C(6) 1.460(10) .
N(3) C(24) 1.347(11) .
N(3) C(28) 1.354(10) .
N(4) C(26) 1.409(9) .
N(4) C(29) 1.466(11) .
N(5) C(47) 1.186(10) .
C(1) C(2) 1.356(12) .
C(2) C(3) 1.395(13) .
C(3) C(4) 1.383(11) .
C(4) C(5) 1.396(11) .
C(6) C(7) 1.435(10) .
C(6) C(11) 1.390(11) .
C(7) C(8) 1.399(11) .
C(7) C(12) 1.528(11) .
C(8) C(9) 1.390(11) .
C(9) C(10) 1.377(11) .
C(9) C(16) 1.550(11) .
C(10) C(11) 1.390(11) .
C(11) C(20) 1.554(11) .
C(12) C(13) 1.558(14) .
C(12) C(14) 1.549(12) .
C(12) C(15) 1.537(11) .
C(16) C(17) 1.546(14) .
C(16) C(18) 1.531(12) .
C(16) C(19) 1.528(11) .
C(20) C(21) 1.530(12) .
C(20) C(22) 1.547(13) .
C(20) C(23) 1.551(14) .
C(24) C(25) 1.377(10) .
C(25) C(26) 1.392(11) .
C(26) C(27) 1.402(12) .
C(27) C(28) 1.389(10) .
C(29) C(30) 1.401(13) .
C(29) C(34) 1.412(11) .
C(30) C(31) 1.399(12) .
C(30) C(35) 1.558(11) .
C(31) C(32) 1.383(11) .
C(32) C(33) 1.392(13) .
C(32) C(39) 1.507(12) .
C(33) C(34) 1.405(12) .
C(34) C(43) 1.560(13) .
C(35) C(36) 1.531(11) .
C(35) C(37) 1.531(12) .
C(35) C(38) 1.556(12) .
C(39) C(40) 1.542(12) .
C(39) C(41) 1.511(13) .
C(39) C(42) 1.564(13) .
C(43) C(44) 1.519(11) .
C(43) C(45) 1.525(12) .
C(43) C(46) 1.577(12) .
C(48) C(49) 1.498(16) .
C(50) C(51) 1.507(15) .
C(1) H(1) 0.950 .
C(2) H(2) 0.950 .
C(4) H(3) 0.950 .
C(5) H(4) 0.950 .
C(8) H(5) 0.950 .
C(10) H(6) 0.950 .
C(13) H(7) 0.950 .
C(13) H(8) 0.950 .
C(13) H(9) 0.950 .
C(14) H(10) 0.950 .
C(14) H(11) 0.950 .
C(14) H(12) 0.950 .
C(15) H(13) 0.950 .
C(15) H(14) 0.950 .
C(15) H(15) 0.950 .
C(17) H(16) 0.950 .
C(17) H(17) 0.950 .
C(17) H(18) 0.950 .
C(18) H(19) 0.950 .
C(18) H(20) 0.950 .
C(18) H(21) 0.950 .
C(19) H(22) 0.950 .
C(19) H(23) 0.950 .
C(19) H(24) 0.950 .
C(21) H(25) 0.950 .
C(21) H(26) 0.950 .
C(21) H(27) 0.950 .
C(22) H(28) 0.950 .
C(22) H(29) 0.950 .
C(22) H(30) 0.950 .
C(23) H(31) 0.950 .
C(23) H(32) 0.950 .
C(23) H(33) 0.950 .
C(24) H(34) 0.950 .
C(25) H(35) 0.950 .
C(27) H(36) 0.950 .
C(28) H(37) 0.950 .
C(31) H(38) 0.950 .
C(33) H(39) 0.950 .
C(36) H(40) 0.950 .
C(36) H(41) 0.950 .
C(36) H(42) 0.950 .
C(37) H(43) 0.950 .
C(37) H(44) 0.950 .
C(37) H(45) 0.950 .
C(38) H(46) 0.950 .
C(38) H(47) 0.950 .
C(38) H(48) 0.950 .
C(40) H(49) 0.950 .
C(40) H(50) 0.950 .
C(40) H(51) 0.950 .
C(41) H(52) 0.950 .
C(41) H(53) 0.950 .
C(41) H(54) 0.950 .
C(42) H(55) 0.950 .
C(42) H(56) 0.950 .
C(42) H(57) 0.950 .
C(44) H(58) 0.950 .
C(44) H(59) 0.950 .
C(44) H(60) 0.950 .
C(45) H(64) 0.950 .
C(45) H(65) 0.950 .
C(45) H(66) 0.950 .
C(46) H(61) 0.950 .
C(46) H(62) 0.950 .
C(46) H(63) 0.950 .
C(48) H(67) 0.950 .
C(48) H(68) 0.950 .
C(48) H(69) 0.950 .
C(49) H(70) 0.950 .
C(49) H(71) 0.950 .
C(50) H(72) 0.950 .
C(50) H(73) 0.950 .
C(51) H(74) 0.950 .
C(51) H(75) 0.950 .
C(51) H(76) 0.950 .

loop_
_geom_contact_atom_site_label_1
_geom_contact_atom_site_label_2
_geom_contact_distance
_geom_contact_site_symmetry_2
O(1) C(48) 3.477(12) 45501
O(2) C(41) 3.217(11) 65501
O(3) C(4) 3.540(10) 65501
O(3) C(46) 3.537(10) 77602
N(1) C(36) 3.518(10) 76602
C(1) C(36) 3.401(11) 76602
C(4) O(3) 3.540(10) 45501
C(36) N(1) 3.518(10) 76602
C(36) C(1) 3.401(11) 76602
C(36) C(47) 3.537(14) 76602
C(41) O(2) 3.217(11) 45501
C(46) O(3) 3.537(10) 77602
C(47) C(36) 3.537(14) 76602
C(48) O(1) 3.477(12) 65501
S(1) H(38) 3.399 76602
S(1) H(40) 3.552 76602
S(1) H(41) 3.412 76602
S(1) H(48) 3.436 76602
S(1) H(50) 3.331 76602
S(1) H(70) 3.102 .
S(1) H(72) 3.500 87602
S(1) H(73) 3.463 .
S(1) H(73) 3.410 87602
S(1) H(74) 3.231 87602
O(1) H(16) 3.244 77502
O(1) H(17) 3.551 77502
O(1) H(49) 3.121 66602
O(1) H(68) 3.565 45501
O(1) H(69) 2.696 45501
O(2) H(26) 3.519 76602
O(2) H(27) 3.092 76602
O(2) H(53) 2.305 65501
O(2) H(54) 3.462 65501
O(2) H(55) 3.399 65501
O(3) H(3) 2.996 65501
O(3) H(12) 2.911 65501
O(3) H(61) 2.635 77602
O(3) H(65) 3.517 77602
O(3) H(66) 3.191 77602
N(1) H(40) 3.105 76602
N(1) H(42) 3.110 76602
N(3) H(40) 3.147 76602
N(4) H(53) 3.478 65501
N(5) H(40) 2.906 76602
N(5) H(73) 3.576 87602
C(1) H(40) 3.221 76602
C(1) H(41) 3.433 76602
C(1) H(42) 3.002 76602
C(1) H(71) 3.209 .
C(2) H(42) 3.265 76602
C(2) H(71) 3.446 .
C(3) H(42) 3.564 76602
C(4) H(42) 3.600 76602
C(4) H(49) 3.394 66602
C(4) H(50) 3.555 66602
C(4) H(70) 3.365 45501
C(4) H(73) 3.151 45501
C(5) H(42) 3.357 76602
C(5) H(73) 3.048 45501
C(5) H(75) 3.590 45501
C(8) H(31) 3.288 77502
C(9) H(31) 3.373 77502
C(9) H(67) 3.530 .
C(10) H(67) 3.432 .
C(13) H(19) 3.204 45501
C(13) H(32) 3.295 77502
C(13) H(33) 3.407 77502
C(13) H(61) 3.598 67602
C(14) H(75) 3.327 45501
C(14) H(76) 3.418 45501
C(15) H(15) 3.325 78502
C(15) H(23) 3.510 78502
C(17) H(20) 3.596 87502
C(17) H(31) 3.529 77502
C(17) H(49) 3.598 66401
C(17) H(51) 3.560 66401
C(17) H(52) 2.995 66401
C(18) H(7) 3.505 65501
C(18) H(17) 3.289 87502
C(18) H(67) 3.335 .
C(18) H(69) 3.326 .
C(19) H(13) 3.118 78502
C(19) H(52) 3.300 66401
C(21) H(16) 3.429 77502
C(21) H(42) 3.513 76602
C(21) H(49) 3.193 66602
C(21) H(53) 3.514 66602
C(22) H(51) 3.596 76602
C(22) H(60) 3.345 76602
C(22) H(68) 3.291 .
C(23) H(7) 3.260 77502
C(23) H(8) 3.298 77502
C(23) H(16) 3.539 77502
C(23) H(60) 3.336 76602
C(24) H(43) 3.575 76602
C(24) H(72) 3.152 77602
C(25) H(72) 3.024 77602
C(27) H(47) 3.234 76602
C(27) H(55) 3.157 65501
C(27) H(75) 3.141 87602
C(28) H(40) 3.303 76602
C(28) H(47) 3.326 76602
C(28) H(75) 2.921 87602
C(29) H(28) 3.196 76602
C(30) H(28) 3.207 76602
C(31) H(28) 3.372 76602
C(32) H(28) 3.540 76602
C(32) H(76) 3.445 77602
C(33) H(28) 3.457 76602
C(33) H(76) 2.928 77602
C(34) H(28) 3.321 76602
C(34) H(76) 3.273 77602
C(36) H(1) 3.474 76602
C(36) H(26) 3.379 76602
C(37) H(44) 3.208 76602
C(37) H(47) 3.006 76602
C(37) H(55) 3.570 65501
C(37) H(56) 3.040 65501
C(38) H(44) 3.115 76602
C(38) H(55) 3.358 66602
C(38) H(57) 3.398 66602
C(40) H(3) 3.192 66602
C(40) H(18) 3.239 44601
C(40) H(68) 3.201 76602
C(40) H(70) 3.315 76602
C(41) H(11) 3.504 67602
C(41) H(18) 3.170 44601
C(41) H(23) 3.183 44601
C(41) H(27) 3.325 66602
C(41) H(36) 3.517 45501
C(42) H(36) 3.373 45501
C(42) H(43) 3.552 45501
C(42) H(45) 3.299 45501
C(42) H(46) 3.354 66602
C(42) H(47) 3.372 66602
C(44) H(8) 3.574 54601
C(44) H(28) 3.537 76602
C(44) H(32) 3.042 76602
C(45) H(67) 3.258 77602
C(45) H(71) 3.468 77602
C(46) H(9) 2.945 67602
C(46) H(76) 3.369 77602
C(47) H(40) 2.887 76602
C(47) H(41) 3.312 76602
C(47) H(48) 3.597 76602
C(47) H(70) 3.593 .
C(47) H(71) 3.578 .
C(47) H(73) 3.221 87602
C(47) H(74) 3.583 87602
C(48) H(2) 3.386 .
C(48) H(3) 3.522 65501
C(48) H(19) 3.438 .
C(48) H(20) 3.059 .
C(48) H(29) 3.184 .
C(48) H(51) 3.297 76602
C(48) H(61) 3.225 77602
C(48) H(65) 3.226 77602
C(49) H(1) 3.337 .
C(49) H(3) 3.051 65501
C(49) H(61) 3.362 77602
C(49) H(65) 3.484 77602
C(49) H(66) 3.396 77602
C(50) H(3) 3.397 65501
C(50) H(4) 3.571 65501
C(50) H(35) 3.371 77602
C(51) H(11) 3.481 65501
C(51) H(12) 3.365 65501
C(51) H(35) 3.420 77602
C(51) H(36) 3.397 87602
C(51) H(37) 3.030 87602
C(51) H(55) 3.527 77602
H(1) C(36) 3.474 76602
H(1) C(49) 3.337 .
H(1) H(40) 3.218 76602
H(1) H(41) 3.312 76602
H(1) H(42) 3.317 76602
H(1) H(70) 3.576 .
H(1) H(71) 2.434 .
H(2) C(48) 3.386 .
H(2) H(67) 2.781 .
H(2) H(68) 3.426 .
H(2) H(71) 2.969 .
H(3) O(3) 2.996 45501
H(3) C(40) 3.192 66602
H(3) C(48) 3.522 45501
H(3) C(49) 3.051 45501
H(3) C(50) 3.397 45501
H(3) H(49) 2.773 66602
H(3) H(50) 2.828 66602
H(3) H(51) 3.538 66602
H(3) H(69) 3.222 45501
H(3) H(70) 2.512 45501
H(3) H(73) 2.892 45501
H(4) C(50) 3.571 45501
H(4) H(73) 2.670 45501
H(5) H(13) 3.340 78502
H(5) H(31) 3.528 77502
H(6) H(17) 3.536 87502
H(6) H(21) 2.885 87502
H(7) C(18) 3.505 45501
H(7) C(23) 3.260 77502
H(7) H(19) 3.012 45501
H(7) H(21) 3.302 45501
H(7) H(31) 3.505 77502
H(7) H(32) 3.042 77502
H(7) H(33) 2.754 77502
H(7) H(69) 3.261 45501
H(8) C(23) 3.298 77502
H(8) C(44) 3.574 56401
H(8) H(19) 3.280 45501
H(8) H(31) 3.498 77502
H(8) H(32) 2.695 77502
H(8) H(33) 3.222 77502
H(8) H(58) 2.999 56401
H(8) H(59) 3.424 56401
H(9) C(46) 2.945 67602
H(9) H(19) 2.803 45501
H(9) H(61) 2.652 67602
H(9) H(62) 2.806 67602
H(9) H(63) 2.878 67602
H(9) H(69) 3.129 45501
H(10) H(75) 3.268 45501
H(11) C(41) 3.504 67602
H(11) C(51) 3.481 45501
H(11) H(39) 3.475 67602
H(11) H(53) 3.544 67602
H(11) H(54) 2.693 67602
H(11) H(61) 3.488 67602
H(11) H(63) 3.208 67602
H(11) H(75) 3.127 45501
H(11) H(76) 2.970 45501
H(12) O(3) 2.911 45501
H(12) C(51) 3.365 45501
H(12) H(61) 3.224 67602
H(12) H(69) 3.243 45501
H(12) H(75) 3.034 45501
H(12) H(76) 3.062 45501
H(13) C(19) 3.118 78502
H(13) H(5) 3.340 78502
H(13) H(15) 3.148 78502
H(13) H(22) 3.436 78502
H(13) H(23) 2.701 78502
H(13) H(24) 2.776 78502
H(14) H(23) 3.534 78502
H(14) H(54) 3.594 67602
H(15) C(15) 3.325 78502
H(15) H(13) 3.148 78502
H(15) H(15) 2.736 78502
H(16) O(1) 3.244 77502
H(16) C(21) 3.429 77502
H(16) C(23) 3.539 77502
H(16) H(25) 2.917 77502
H(16) H(27) 3.177 77502
H(16) H(31) 2.625 77502
H(16) H(49) 3.415 66401
H(16) H(52) 2.942 66401
H(17) O(1) 3.551 77502
H(17) C(18) 3.289 87502
H(17) H(6) 3.536 87502
H(17) H(20) 2.653 87502
H(17) H(21) 3.073 87502
H(17) H(30) 3.489 87502
H(17) H(68) 3.533 87502
H(18) C(40) 3.239 66401
H(18) C(41) 3.170 66401
H(18) H(30) 3.237 87502
H(18) H(49) 3.009 66401
H(18) H(51) 2.797 66401
H(18) H(52) 2.281 66401
H(18) H(54) 3.561 66401
H(19) C(13) 3.204 65501
H(19) C(48) 3.438 .
H(19) H(7) 3.012 65501
H(19) H(8) 3.280 65501
H(19) H(9) 2.803 65501
H(19) H(67) 3.074 .
H(19) H(69) 2.970 .
H(20) C(17) 3.596 87502
H(20) C(48) 3.059 .
H(20) H(17) 2.653 87502
H(20) H(21) 3.473 87502
H(20) H(67) 2.793 .
H(20) H(68) 3.061 .
H(20) H(69) 2.811 .
H(21) H(6) 2.885 87502
H(21) H(7) 3.302 65501
H(21) H(17) 3.073 87502
H(21) H(20) 3.473 87502
H(21) H(30) 2.856 87502
H(21) H(32) 3.469 87502
H(21) H(33) 3.306 87502
H(22) H(13) 3.436 78502
H(22) H(39) 3.330 66401
H(22) H(52) 3.519 66401
H(22) H(58) 3.171 66401
H(22) H(62) 3.525 66401
H(22) H(63) 3.077 66401
H(23) C(15) 3.510 78502
H(23) C(41) 3.183 66401
H(23) H(13) 2.701 78502
H(23) H(14) 3.534 78502
H(23) H(39) 3.334 66401
H(23) H(52) 2.471 66401
H(23) H(54) 3.078 66401
H(23) H(63) 3.491 66401
H(24) H(13) 2.776 78502
H(25) H(16) 2.917 77502
H(25) H(49) 2.663 66602
H(25) H(52) 3.451 66602
H(26) O(2) 3.519 76602
H(26) C(36) 3.379 76602
H(26) H(41) 3.531 76602
H(26) H(42) 2.564 76602
H(26) H(45) 3.244 76602
H(26) H(49) 3.291 66602
H(26) H(53) 3.564 66602
H(27) O(2) 3.092 76602
H(27) C(41) 3.325 66602
H(27) H(16) 3.177 77502
H(27) H(49) 3.127 66602
H(27) H(52) 2.952 66602
H(27) H(53) 2.827 66602
H(27) H(60) 2.971 76602
H(28) C(29) 3.196 76602
H(28) C(30) 3.207 76602
H(28) C(31) 3.372 76602
H(28) C(32) 3.540 76602
H(28) C(33) 3.457 76602
H(28) C(34) 3.321 76602
H(28) C(44) 3.537 76602
H(28) H(41) 3.261 76602
H(28) H(42) 3.278 76602
H(28) H(51) 3.565 76602
H(28) H(58) 3.572 76602
H(28) H(60) 2.783 76602
H(29) C(48) 3.184 .
H(29) H(41) 3.335 76602
H(29) H(42) 3.560 76602
H(29) H(51) 3.186 76602
H(29) H(67) 3.108 .
H(29) H(68) 2.452 .
H(30) H(17) 3.489 87502
H(30) H(18) 3.237 87502
H(30) H(21) 2.856 87502
H(30) H(51) 3.464 76602
H(30) H(58) 3.445 76602
H(30) H(60) 3.289 76602
H(30) H(68) 3.365 .
H(31) C(8) 3.288 77502
H(31) C(9) 3.373 77502
H(31) C(17) 3.529 77502
H(31) H(5) 3.528 77502
H(31) H(7) 3.505 77502
H(31) H(8) 3.498 77502
H(31) H(16) 2.625 77502
H(32) C(13) 3.295 77502
H(32) C(44) 3.042 76602
H(32) H(7) 3.042 77502
H(32) H(8) 2.695 77502
H(32) H(21) 3.469 87502
H(32) H(58) 2.799 76602
H(32) H(59) 3.353 76602
H(32) H(60) 2.543 76602
H(33) C(13) 3.407 77502
H(33) H(7) 2.754 77502
H(33) H(8) 3.222 77502
H(33) H(21) 3.306 87502
H(34) H(72) 2.808 77602
H(35) C(50) 3.371 77602
H(35) C(51) 3.420 77602
H(35) H(72) 2.628 77602
H(35) H(74) 2.974 77602
H(35) H(76) 3.437 77602
H(36) C(41) 3.517 65501
H(36) C(42) 3.373 65501
H(36) C(51) 3.397 87602
H(36) H(47) 3.388 76602
H(36) H(53) 2.966 65501
H(36) H(54) 3.297 65501
H(36) H(55) 2.458 65501
H(36) H(74) 3.552 87602
H(36) H(75) 2.681 87602
H(36) H(76) 3.498 87602
H(37) C(51) 3.030 87602
H(37) H(40) 3.218 76602
H(37) H(47) 3.510 76602
H(37) H(48) 3.372 76602
H(37) H(73) 3.473 87602
H(37) H(74) 3.117 87602
H(37) H(75) 2.209 87602
H(38) S(1) 3.399 76602
H(39) H(11) 3.475 67602
H(39) H(22) 3.330 44601
H(39) H(23) 3.334 44601
H(39) H(76) 2.895 77602
H(40) S(1) 3.552 76602
H(40) N(1) 3.105 76602
H(40) N(3) 3.147 76602
H(40) N(5) 2.906 76602
H(40) C(1) 3.221 76602
H(40) C(28) 3.303 76602
H(40) C(47) 2.887 76602
H(40) H(1) 3.218 76602
H(40) H(37) 3.218 76602
H(41) S(1) 3.412 76602
H(41) C(1) 3.433 76602
H(41) C(47) 3.312 76602
H(41) H(1) 3.312 76602
H(41) H(26) 3.531 76602
H(41) H(28) 3.261 76602
H(41) H(29) 3.335 76602
H(42) N(1) 3.110 76602
H(42) C(1) 3.002 76602
H(42) C(2) 3.265 76602
H(42) C(3) 3.564 76602
H(42) C(4) 3.600 76602
H(42) C(5) 3.357 76602
H(42) C(21) 3.513 76602
H(42) H(1) 3.317 76602
H(42) H(26) 2.564 76602
H(42) H(28) 3.278 76602
H(42) H(29) 3.560 76602
H(43) C(24) 3.575 76602
H(43) C(42) 3.552 65501
H(43) H(44) 3.200 76602
H(43) H(46) 3.562 76602
H(43) H(47) 3.096 76602
H(43) H(56) 2.716 65501
H(44) C(37) 3.208 76602
H(44) C(38) 3.115 76602
H(44) H(43) 3.200 76602
H(44) H(44) 2.497 76602
H(44) H(46) 3.332 76602
H(44) H(47) 2.244 76602
H(44) H(55) 3.471 65501
H(44) H(56) 3.252 65501
H(45) C(42) 3.299 65501
H(45) H(26) 3.244 76602
H(45) H(47) 3.303 76602
H(45) H(53) 3.106 65501
H(45) H(55) 3.075 65501
H(45) H(56) 2.684 65501
H(46) C(42) 3.354 66602
H(46) H(43) 3.562 76602
H(46) H(44) 3.332 76602
H(46) H(55) 3.314 66602
H(46) H(56) 3.232 66602
H(46) H(57) 2.968 66602
H(47) C(27) 3.234 76602
H(47) C(28) 3.326 76602
H(47) C(37) 3.006 76602
H(47) C(42) 3.372 66602
H(47) H(36) 3.388 76602
H(47) H(37) 3.510 76602
H(47) H(43) 3.096 76602
H(47) H(44) 2.244 76602
H(47) H(45) 3.303 76602
H(47) H(55) 2.955 66602
H(47) H(56) 3.244 66602
H(47) H(57) 3.373 66602
H(48) S(1) 3.436 76602
H(48) C(47) 3.597 76602
H(48) H(37) 3.372 76602
H(48) H(55) 3.257 66602
H(48) H(57) 3.305 66602
H(48) H(74) 3.531 44501
H(49) O(1) 3.121 66602
H(49) C(4) 3.394 66602
H(49) C(17) 3.598 44601
H(49) C(21) 3.193 66602
H(49) H(3) 2.773 66602
H(49) H(16) 3.415 44601
H(49) H(18) 3.009 44601
H(49) H(25) 2.663 66602
H(49) H(26) 3.291 66602
H(49) H(27) 3.127 66602
H(49) H(68) 3.393 76602
H(49) H(70) 3.542 76602
H(50) S(1) 3.331 76602
H(50) C(4) 3.555 66602
H(50) H(3) 2.828 66602
H(50) H(68) 3.295 76602
H(50) H(70) 2.793 76602
H(51) C(17) 3.560 44601
H(51) C(22) 3.596 76602
H(51) C(48) 3.297 76602
H(51) H(3) 3.538 66602
H(51) H(18) 2.797 44601
H(51) H(28) 3.565 76602
H(51) H(29) 3.186 76602
H(51) H(30) 3.464 76602
H(51) H(68) 2.481 76602
H(51) H(69) 3.550 76602
H(51) H(70) 3.123 76602
H(52) C(17) 2.995 44601
H(52) C(19) 3.300 44601
H(52) H(16) 2.942 44601
H(52) H(18) 2.281 44601
H(52) H(22) 3.519 44601
H(52) H(23) 2.471 44601
H(52) H(25) 3.451 66602
H(52) H(27) 2.952 66602
H(53) O(2) 2.305 45501
H(53) N(4) 3.478 45501
H(53) C(21) 3.514 66602
H(53) H(11) 3.544 67602
H(53) H(26) 3.564 66602
H(53) H(27) 2.827 66602
H(53) H(36) 2.966 45501
H(53) H(45) 3.106 45501
H(54) O(2) 3.462 45501
H(54) H(11) 2.693 67602
H(54) H(14) 3.594 67602
H(54) H(18) 3.561 44601
H(54) H(23) 3.078 44601
H(54) H(36) 3.297 45501
H(54) H(76) 3.084 77602
H(55) O(2) 3.399 45501
H(55) C(27) 3.157 45501
H(55) C(37) 3.570 45501
H(55) C(38) 3.358 66602
H(55) C(51) 3.527 77602
H(55) H(36) 2.458 45501
H(55) H(44) 3.471 45501
H(55) H(45) 3.075 45501
H(55) H(46) 3.314 66602
H(55) H(47) 2.955 66602
H(55) H(48) 3.257 66602
H(55) H(74) 3.181 77602
H(55) H(75) 3.425 77602
H(55) H(76) 3.402 77602
H(56) C(37) 3.040 45501
H(56) H(43) 2.716 45501
H(56) H(44) 3.252 45501
H(56) H(45) 2.684 45501
H(56) H(46) 3.232 66602
H(56) H(47) 3.244 66602
H(57) C(38) 3.398 66602
H(57) H(46) 2.968 66602
H(57) H(47) 3.373 66602
H(57) H(48) 3.305 66602
H(57) H(74) 3.549 77602
H(58) H(8) 2.999 54601
H(58) H(22) 3.171 44601
H(58) H(28) 3.572 76602
H(58) H(30) 3.445 76602
H(58) H(32) 2.799 76602
H(59) H(8) 3.424 54601
H(59) H(32) 3.353 76602
H(60) C(22) 3.345 76602
H(60) C(23) 3.336 76602
H(60) H(27) 2.971 76602
H(60) H(28) 2.783 76602
H(60) H(30) 3.289 76602
H(60) H(32) 2.543 76602
H(61) O(3) 2.635 77602
H(61) C(13) 3.598 67602
H(61) C(48) 3.225 77602
H(61) C(49) 3.362 77602
H(61) H(9) 2.652 67602
H(61) H(11) 3.488 67602
H(61) H(12) 3.224 67602
H(61) H(67) 2.952 77602
H(61) H(69) 2.950 77602
H(61) H(71) 3.582 77602
H(61) H(76) 2.905 77602
H(62) H(9) 2.806 67602
H(62) H(22) 3.525 44601
H(63) H(9) 2.878 67602
H(63) H(11) 3.208 67602
H(63) H(22) 3.077 44601
H(63) H(23) 3.491 44601
H(63) H(76) 3.160 77602
H(65) O(3) 3.517 77602
H(65) C(48) 3.226 77602
H(65) C(49) 3.484 77602
H(65) H(67) 2.451 77602
H(65) H(69) 3.532 77602
H(65) H(71) 3.174 77602
H(66) O(3) 3.191 77602
H(66) C(49) 3.396 77602
H(66) H(67) 3.276 77602
H(66) H(71) 2.878 77602
H(66) H(72) 3.205 77602
H(67) C(9) 3.530 .
H(67) C(10) 3.432 .
H(67) C(18) 3.335 .
H(67) C(45) 3.258 77602
H(67) H(2) 2.781 .
H(67) H(19) 3.074 .
H(67) H(20) 2.793 .
H(67) H(29) 3.108 .
H(67) H(61) 2.952 77602
H(67) H(65) 2.451 77602
H(67) H(66) 3.276 77602
H(68) O(1) 3.565 65501
H(68) C(22) 3.291 .
H(68) C(40) 3.201 76602
H(68) H(2) 3.426 .
H(68) H(17) 3.533 87502
H(68) H(20) 3.061 .
H(68) H(29) 2.452 .
H(68) H(30) 3.365 .
H(68) H(49) 3.393 76602
H(68) H(50) 3.295 76602
H(68) H(51) 2.481 76602
H(69) O(1) 2.696 65501
H(69) C(18) 3.326 .
H(69) H(3) 3.222 65501
H(69) H(7) 3.261 65501
H(69) H(9) 3.129 65501
H(69) H(12) 3.243 65501
H(69) H(19) 2.970 .
H(69) H(20) 2.811 .
H(69) H(51) 3.550 76602
H(69) H(61) 2.950 77602
H(69) H(65) 3.532 77602
H(70) S(1) 3.102 .
H(70) C(4) 3.365 65501
H(70) C(40) 3.315 76602
H(70) C(47) 3.593 .
H(70) H(1) 3.576 .
H(70) H(3) 2.512 65501
H(70) H(49) 3.542 76602
H(70) H(50) 2.793 76602
H(70) H(51) 3.123 76602
H(71) C(1) 3.209 .
H(71) C(2) 3.446 .
H(71) C(45) 3.468 77602
H(71) C(47) 3.578 .
H(71) H(1) 2.434 .
H(71) H(2) 2.969 .
H(71) H(61) 3.582 77602
H(71) H(65) 3.174 77602
H(71) H(66) 2.878 77602
H(72) S(1) 3.500 87602
H(72) C(24) 3.152 77602
H(72) C(25) 3.024 77602
H(72) H(34) 2.808 77602
H(72) H(35) 2.628 77602
H(72) H(66) 3.205 77602
H(73) S(1) 3.463 .
H(73) S(1) 3.410 87602
H(73) N(5) 3.576 87602
H(73) C(4) 3.151 65501
H(73) C(5) 3.048 65501
H(73) C(47) 3.221 87602
H(73) H(3) 2.892 65501
H(73) H(4) 2.670 65501
H(73) H(37) 3.473 87602
H(74) S(1) 3.231 87602
H(74) C(47) 3.583 87602
H(74) H(35) 2.974 77602
H(74) H(36) 3.552 87602
H(74) H(37) 3.117 87602
H(74) H(48) 3.531 66501
H(74) H(55) 3.181 77602
H(74) H(57) 3.549 77602
H(75) C(5) 3.590 65501
H(75) C(14) 3.327 65501
H(75) C(27) 3.141 87602
H(75) C(28) 2.921 87602
H(75) H(10) 3.268 65501
H(75) H(11) 3.127 65501
H(75) H(12) 3.034 65501
H(75) H(36) 2.681 87602
H(75) H(37) 2.209 87602
H(75) H(55) 3.425 77602
H(76) C(14) 3.418 65501
H(76) C(32) 3.445 77602
H(76) C(33) 2.928 77602
H(76) C(34) 3.273 77602
H(76) C(46) 3.369 77602
H(76) H(11) 2.970 65501
H(76) H(12) 3.062 65501
H(76) H(35) 3.437 77602
H(76) H(36) 3.498 87602
H(76) H(39) 2.895 77602
H(76) H(54) 3.084 77602
H(76) H(55) 3.402 77602
H(76) H(61) 2.905 77602
H(76) H(63) 3.160 77602

loop_
_geom_torsion_atom_site_label_1
_geom_torsion_atom_site_label_2
_geom_torsion_atom_site_label_3
_geom_torsion_atom_site_label_4
_geom_torsion
_geom_torsion_site_symmetry_1
_geom_torsion_site_symmetry_3
_geom_torsion_site_symmetry_4
N(1) Co(1) N(3) C(24) -67.7(7) . . .
N(1) Co(1) N(3) C(28) 126.9(6) . . .
N(3) Co(1) N(1) C(1) -125.8(5) . . .
N(3) Co(1) N(1) C(5) 62.5(5) . . .
N(1) Co(1) N(3) C(24) -112.3(7) . 77602 77602
N(1) Co(1) N(3) C(28) 53.1(6) . 77602 77602
N(3) Co(1) N(1) C(1) 54.2(5) 77602 . .
N(3) Co(1) N(1) C(5) -117.5(5) 77602 . .
N(1) Co(1) N(5) C(47) -60(3) . . .
N(5) Co(1) N(1) C(1) -34.5(5) . . .
N(5) Co(1) N(1) C(5) 153.7(5) . . .
N(1) Co(1) N(5) C(47) -120(3) . 77602 77602
N(5) Co(1) N(1) C(1) 145.5(5) 77602 . .
N(5) Co(1) N(1) C(5) -26.3(5) 77602 . .
N(1) Co(1) N(3) C(24) 112.3(7) 77602 . .
N(1) Co(1) N(3) C(28) -53.1(6) 77602 . .
N(3) Co(1) N(1) C(1) -54.2(5) . 77602 77602
N(3) Co(1) N(1) C(5) 117.5(5) . 77602 77602
N(1) Co(1) N(3) C(24) 67.7(7) 77602 77602 77602
N(1) Co(1) N(3) C(28) -126.9(6) 77602 77602 77602
N(3) Co(1) N(1) C(1) 125.8(5) 77602 77602 77602
N(3) Co(1) N(1) C(5) -62.5(5) 77602 77602 77602
N(1) Co(1) N(5) C(47) 120(3) 77602 . .
N(5) Co(1) N(1) C(1) -145.5(5) . 77602 77602
N(5) Co(1) N(1) C(5) 26.3(5) . 77602 77602
N(1) Co(1) N(5) C(47) 60(3) 77602 77602 77602
N(5) Co(1) N(1) C(1) 34.5(5) 77602 77602 77602
N(5) Co(1) N(1) C(5) -153.7(5) 77602 77602 77602
N(3) Co(1) N(5) C(47) 37(3) . . .
N(5) Co(1) N(3) C(24) -158.8(7) . . .
N(5) Co(1) N(3) C(28) 35.8(6) . . .
N(3) Co(1) N(5) C(47) 143(3) . 77602 77602
N(5) Co(1) N(3) C(24) 21.2(7) 77602 . .
N(5) Co(1) N(3) C(28) -144.2(6) 77602 . .
N(3) Co(1) N(5) C(47) -143(3) 77602 . .
N(5) Co(1) N(3) C(24) -21.2(7) . 77602 77602
N(5) Co(1) N(3) C(28) 144.2(6) . 77602 77602
N(3) Co(1) N(5) C(47) -37(3) 77602 77602 77602
N(5) Co(1) N(3) C(24) 158.8(7) 77602 77602 77602
N(5) Co(1) N(3) C(28) -35.8(6) 77602 77602 77602
C(49) O(3) C(50) C(51) -176.3(7) . . .
C(50) O(3) C(49) C(48) -179.3(7) . . .
Co(1) N(1) C(1) C(2) -169.5(6) . . .
Co(1) N(1) C(5) C(4) 170.1(5) . . .
C(1) N(1) C(5) C(4) -1.9(11) . . .
C(5) N(1) C(1) C(2) 2.8(12) . . .
O(1) N(2) C(3) C(2) 178.7(7) . . .
O(1) N(2) C(3) C(4) -2.1(11) . . .
O(1) N(2) C(6) C(7) 83.4(10) . . .
O(1) N(2) C(6) C(11) -94.8(9) . . .
C(3) N(2) C(6) C(7) -96.1(9) . . .
C(3) N(2) C(6) C(11) 85.7(10) . . .
C(6) N(2) C(3) C(2) -1.7(11) . . .
C(6) N(2) C(3) C(4) 177.4(7) . . .
Co(1) N(3) C(24) C(25) -161.2(6) . . .
Co(1) N(3) C(28) C(27) 163.0(7) . . .
C(24) N(3) C(28) C(27) -3.7(12) . . .
C(28) N(3) C(24) C(25) 4.2(13) . . .
O(2) N(4) C(26) C(25) -173.5(8) . . .
O(2) N(4) C(26) C(27) 4.7(12) . . .
O(2) N(4) C(29) C(30) -99.9(8) . . .
O(2) N(4) C(29) C(34) 79.3(9) . . .
C(26) N(4) C(29) C(30) 83.7(9) . . .
C(26) N(4) C(29) C(34) -97.0(9) . . .
C(29) N(4) C(26) C(25) 2.8(13) . . .
C(29) N(4) C(26) C(27) -179.0(7) . . .
Co(1) N(5) C(47) S(1) -26(29) . . .
N(1) C(1) C(2) C(3) -2.0(13) . . .
C(1) C(2) C(3) N(2) 179.4(7) . . .
C(1) C(2) C(3) C(4) 0.2(9) . . .
N(2) C(3) C(4) C(5) -178.6(7) . . .
C(2) C(3) C(4) C(5) 0.6(10) . . .
C(3) C(4) C(5) N(1) 0.3(8) . . .
N(2) C(6) C(7) C(8) 174.2(8) . . .
N(2) C(6) C(7) C(12) -6.9(13) . . .
N(2) C(6) C(11) C(10) -173.1(7) . . .
N(2) C(6) C(11) C(20) 5.7(14) . . .
C(7) C(6) C(11) C(10) 8.8(13) . . .
C(7) C(6) C(11) C(20) -172.4(9) . . .
C(11) C(6) C(7) C(8) -7.7(13) . . .
C(11) C(6) C(7) C(12) 171.2(9) . . .
C(6) C(7) C(8) C(9) 1.7(14) . . .
C(6) C(7) C(12) C(13) -74.0(10) . . .
C(6) C(7) C(12) C(14) 47.2(13) . . .
C(6) C(7) C(12) C(15) 168.4(9) . . .
C(8) C(7) C(12) C(13) 104.8(9) . . .
C(8) C(7) C(12) C(14) -134.0(9) . . .
C(8) C(7) C(12) C(15) -12.9(12) . . .
C(12) C(7) C(8) C(9) -177.2(9) . . .
C(7) C(8) C(9) C(10) 2.4(14) . . .
C(7) C(8) C(9) C(16) 179.8(7) . . .
C(8) C(9) C(10) C(11) -1.2(14) . . .
C(8) C(9) C(16) C(17) -114.9(9) . . .
C(8) C(9) C(16) C(18) 124.5(9) . . .
C(8) C(9) C(16) C(19) 3.1(13) . . .
C(10) C(9) C(16) C(17) 62.4(10) . . .
C(10) C(9) C(16) C(18) -58.2(11) . . .
C(10) C(9) C(16) C(19) -179.6(8) . . .
C(16) C(9) C(10) C(11) -178.6(8) . . .
C(9) C(10) C(11) C(6) -4.2(14) . . .
C(9) C(10) C(11) C(20) 176.9(8) . . .
C(6) C(11) C(20) C(21) 1.1(14) . . .
C(6) C(11) C(20) C(22) -122.2(10) . . .
C(6) C(11) C(20) C(23) 119.1(10) . . .
C(10) C(11) C(20) C(21) 179.9(6) . . .
C(10) C(11) C(20) C(22) 56.6(10) . . .
C(10) C(11) C(20) C(23) -62.1(10) . . .
N(3) C(24) C(25) C(26) -3.0(14) . . .
C(24) C(25) C(26) N(4) 179.1(8) . . .
C(24) C(25) C(26) C(27) 1.0(13) . . .
N(4) C(26) C(27) C(28) -178.8(8) . . .
C(25) C(26) C(27) C(28) -0.6(12) . . .
C(26) C(27) C(28) N(3) 2.0(13) . . .
N(4) C(29) C(30) C(31) -176.0(6) . . .
N(4) C(29) C(30) C(35) 6.0(11) . . .
N(4) C(29) C(34) C(33) 176.7(6) . . .
N(4) C(29) C(34) C(43) -8.2(10) . . .
C(30) C(29) C(34) C(33) -4.1(10) . . .
C(30) C(29) C(34) C(43) 171.0(6) . . .
C(34) C(29) C(30) C(31) 4.8(10) . . .
C(34) C(29) C(30) C(35) -173.2(7) . . .
C(29) C(30) C(31) C(32) -0.8(10) . . .
C(29) C(30) C(35) C(36) 123.1(8) . . .
C(29) C(30) C(35) C(37) 4.3(11) . . .
C(29) C(30) C(35) C(38) -118.1(9) . . .
C(31) C(30) C(35) C(36) -55.0(8) . . .
C(31) C(30) C(35) C(37) -173.8(6) . . .
C(31) C(30) C(35) C(38) 63.9(8) . . .
C(35) C(30) C(31) C(32) 177.5(6) . . .
C(30) C(31) C(32) C(33) -3.3(11) . . .
C(30) C(31) C(32) C(39) 176.8(6) . . .
C(31) C(32) C(33) C(34) 4.0(10) . . .
C(31) C(32) C(39) C(40) 59.9(9) . . .
C(31) C(32) C(39) C(41) -178.2(6) . . .
C(31) C(32) C(39) C(42) -58.3(10) . . .
C(33) C(32) C(39) C(40) -120.0(8) . . .
C(33) C(32) C(39) C(41) 1.9(10) . . .
C(33) C(32) C(39) C(42) 121.8(8) . . .
C(39) C(32) C(33) C(34) -176.1(6) . . .
C(32) C(33) C(34) C(29) -0.4(9) . . .
C(32) C(33) C(34) C(43) -175.8(6) . . .
C(29) C(34) C(43) C(44) -81.2(8) . . .
C(29) C(34) C(43) C(45) 45.0(10) . . .
C(29) C(34) C(43) C(46) 161.8(6) . . .
C(33) C(34) C(43) C(44) 93.8(8) . . .
C(33) C(34) C(43) C(45) -140.1(7) . . .
C(33) C(34) C(43) C(46) -23.3(8) . . .
